data_1502504
loop_
_publ_author_name
'Lv, Hui'
'Mo, Junming'
'Fang, Xinqiang'
'Chi, Yonggui Robin'

_publ_section_title
;
 Formal Diels-Alder reactions of chalcones and formylcyclopropanes
 catalyzed by chiral N-heterocyclic carbenes.
;
_journal_issue 19
_journal_name_full 'Organic letters'
_journal_page_first 5366
_journal_page_last 5369
_journal_paper_doi 10.1021/ol202250s
_journal_volume 13
_journal_year 2011
_chemical_absolute_configuration ad
_chemical_formula_moiety 'C26 H20 Br2 O3'
_chemical_formula_sum 'C26 H20 Br2 O3'
_chemical_formula_weight 540.24
_chemical_name_systematic
; 
 ? 
;
_space_group_IT_number 4
_symmetry_cell_setting monoclinic
_symmetry_space_group_name_Hall 'P 2yb'
_symmetry_space_group_name_H-M 'P 1 21 1'
_atom_sites_solution_hydrogens geom
_atom_sites_solution_primary direct
_atom_sites_solution_secondary difmap
_audit_creation_method SHELXL-97
_cell_angle_alpha 90.00
_cell_angle_beta 100.4500(10)
_cell_angle_gamma 90.00
_cell_formula_units_Z 4
_cell_length_a 15.3997(5)
_cell_length_b 6.0444(3)
_cell_length_c 23.8606(10)
_cell_measurement_reflns_used 5760
_cell_measurement_temperature 103(2)
_cell_measurement_theta_max 29.70
_cell_measurement_theta_min 2.60
_cell_volume 2184.15(16)
_computing_cell_refinement 'Bruker SAINT'
_computing_data_collection 'Bruker APEX2'
_computing_data_reduction 'Bruker SAINT'
_computing_molecular_graphics 'Bruker SHELXTL'
_computing_publication_material 'Bruker SHELXTL'
_computing_structure_refinement 'SHELXL-97 (Sheldrick, 2008)'
_computing_structure_solution 'SHELXS-97 (Sheldrick, 2008)'
_diffrn_ambient_temperature 103(2)
_diffrn_measured_fraction_theta_full 0.993
_diffrn_measured_fraction_theta_max 0.993
_diffrn_measurement_device_type 'Bruker APEX-II CCD'
_diffrn_measurement_method '\f and \w scans'
_diffrn_radiation_monochromator graphite
_diffrn_radiation_source 'fine-focus sealed tube'
_diffrn_radiation_type MoK\a
_diffrn_radiation_wavelength 0.71073
_diffrn_reflns_av_R_equivalents 0.0315
_diffrn_reflns_av_sigmaI/netI 0.0564
_diffrn_reflns_limit_h_max 21
_diffrn_reflns_limit_h_min -21
_diffrn_reflns_limit_k_max 8
_diffrn_reflns_limit_k_min -8
_diffrn_reflns_limit_l_max 33
_diffrn_reflns_limit_l_min -33
_diffrn_reflns_number 34132
_diffrn_reflns_theta_full 30.07
_diffrn_reflns_theta_max 30.07
_diffrn_reflns_theta_min 2.38
_exptl_absorpt_coefficient_mu 3.738
_exptl_absorpt_correction_T_max 0.4674
_exptl_absorpt_correction_T_min 0.3163
_exptl_absorpt_correction_type multi-scan
_exptl_absorpt_process_details sadabs
_exptl_crystal_colour colourless
_exptl_crystal_density_diffrn 1.643
_exptl_crystal_density_method 'not measured'
_exptl_crystal_description block
_exptl_crystal_F_000 1080
_exptl_crystal_size_max 0.40
_exptl_crystal_size_mid 0.30
_exptl_crystal_size_min 0.24
_refine_diff_density_max 0.632
_refine_diff_density_min -0.539
_refine_diff_density_rms 0.090
_refine_ls_abs_structure_details 'Flack H D (1983), Acta Cryst. A39, 876-881'
_refine_ls_abs_structure_Flack -0.003(5)
_refine_ls_extinction_method none
_refine_ls_goodness_of_fit_ref 1.022
_refine_ls_hydrogen_treatment constr
_refine_ls_matrix_type full
_refine_ls_number_parameters 559
_refine_ls_number_reflns 11423
_refine_ls_number_restraints 1
_refine_ls_restrained_S_all 1.022
_refine_ls_R_factor_all 0.0426
_refine_ls_R_factor_gt 0.0316
_refine_ls_shift/su_max 0.001
_refine_ls_shift/su_mean 0.000
_refine_ls_structure_factor_coef Fsqd
_refine_ls_weighting_details 'calc w=1/[\s^2^(Fo^2^)+(0.0166P)^2^+0.7601P] where P=(Fo^2^+2Fc^2^)/3'
_refine_ls_weighting_scheme calc
_refine_ls_wR_factor_gt 0.0604
_refine_ls_wR_factor_ref 0.0638
_reflns_number_gt 10011
_reflns_number_total 11423
_reflns_threshold_expression >2sigma(I)
_cod_data_source_file ol202250s_si_003.cif
_cod_data_source_block cyg12s
_cod_depositor_comments
;
The following automatic conversions were performed:

'_symmetry_cell_setting' value 'Monoclinic' changed to 'monoclinic'
according to /home/saulius/struct/CIF-dictionaries/cif_core.dic
dictionary named 'cif_core.dic' version 2.4.1 from 2010-06-29.

Automatic conversion script
Id: cif_fix_values 1715 2011-07-08 13:25:40Z adriana 
;
_cod_original_sg_symbol_H-M P2(1)
_cod_database_code 1502504

loop_
_symmetry_equiv_pos_as_xyz
'x, y, z'
'-x, y+1/2, -z'

loop_
_atom_site_label
_atom_site_type_symbol
_atom_site_fract_x
_atom_site_fract_y
_atom_site_fract_z
_atom_site_U_iso_or_equiv
_atom_site_adp_type
_atom_site_occupancy
_atom_site_symmetry_multiplicity
_atom_site_calc_flag
_atom_site_refinement_flags
Br1 Br 0.466503(19) 1.03516(5) 0.355995(12) 0.01978(7) Uani 1 1 d .
Br2 Br -0.150712(17) 0.26178(5) 0.573995(12) 0.01889(7) Uani 1 1 d .
Br3 Br 0.946022(18) -0.03645(5) 1.305099(11) 0.01907(7) Uani 1 1 d .
Br4 Br 0.387903(18) 0.70150(6) 0.872252(12) 0.02302(8) Uani 1 1 d .
C1 C 0.29164(16) 0.4971(5) 0.62482(11) 0.0116(5) Uani 1 1 d .
C2 C 0.31299(16) 0.4653(5) 0.52798(10) 0.0114(5) Uani 1 1 d .
C3 C 0.28131(16) 0.2612(5) 0.52365(11) 0.0119(5) Uani 1 1 d .
H3 H 0.2790 0.1823 0.4890 0.014 Uiso 1 1 calc R
C4 C 0.24880(17) 0.1519(4) 0.57267(10) 0.0103(5) Uani 1 1 d .
H4 H 0.2626 -0.0096 0.5718 0.012 Uiso 1 1 calc R
C5 C 0.30433(16) 0.2522(5) 0.62769(10) 0.0100(5) Uani 1 1 d .
H5 H 0.3678 0.2235 0.6260 0.012 Uiso 1 1 calc R
C6 C 0.28795(17) 0.1590(5) 0.68413(11) 0.0120(5) Uani 1 1 d .
H6A H 0.2811 -0.0036 0.6809 0.014 Uiso 1 1 calc R
H6B H 0.2323 0.2211 0.6927 0.014 Uiso 1 1 calc R
C7 C 0.36392(16) 0.2140(5) 0.73298(11) 0.0142(6) Uani 1 1 d .
H7A H 0.3770 0.3741 0.7321 0.017 Uiso 1 1 calc R
H7B H 0.3453 0.1814 0.7697 0.017 Uiso 1 1 calc R
C8 C 0.44719(18) 0.0842(5) 0.72968(11) 0.0150(6) Uani 1 1 d .
C9 C 0.53151(17) 0.1487(5) 0.76787(11) 0.0124(6) Uani 1 1 d .
C10 C 0.54347(18) 0.3458(5) 0.79783(11) 0.0161(6) Uani 1 1 d .
H10 H 0.4956 0.4463 0.7957 0.019 Uiso 1 1 calc R
C11 C 0.62432(19) 0.3983(5) 0.83086(12) 0.0196(6) Uani 1 1 d .
H11 H 0.6316 0.5339 0.8513 0.024 Uiso 1 1 calc R
C12 C 0.69450(18) 0.2531(6) 0.83406(11) 0.0211(7) Uani 1 1 d .
H12 H 0.7502 0.2896 0.8565 0.025 Uiso 1 1 calc R
C13 C 0.68362(19) 0.0538(6) 0.80450(12) 0.0221(7) Uani 1 1 d .
H13 H 0.7316 -0.0466 0.8070 0.027 Uiso 1 1 calc R
C14 C 0.60261(18) 0.0019(5) 0.77144(11) 0.0174(6) Uani 1 1 d .
H14 H 0.5953 -0.1339 0.7511 0.021 Uiso 1 1 calc R
C15 C 0.35338(17) 0.5935(5) 0.48673(11) 0.0125(6) Uani 1 1 d .
C16 C 0.39190(17) 0.7975(5) 0.50242(12) 0.0140(6) Uani 1 1 d .
H16 H 0.3945 0.8499 0.5402 0.017 Uiso 1 1 calc R
C17 C 0.42674(17) 0.9259(5) 0.46340(12) 0.0151(6) Uani 1 1 d .
H17 H 0.4524 1.0658 0.4743 0.018 Uiso 1 1 calc R
C18 C 0.42361(18) 0.8481(5) 0.40887(12) 0.0172(6) Uani 1 1 d .
C19 C 0.3878(2) 0.6428(5) 0.39263(13) 0.0192(6) Uani 1 1 d .
H19 H 0.3874 0.5890 0.3552 0.023 Uiso 1 1 calc R
C20 C 0.35263(18) 0.5167(5) 0.43149(11) 0.0172(6) Uani 1 1 d .
H20 H 0.3277 0.3761 0.4204 0.021 Uiso 1 1 calc R
C21 C 0.14990(16) 0.1767(5) 0.57073(10) 0.0102(5) Uani 1 1 d .
C22 C 0.10459(17) 0.3656(5) 0.54831(11) 0.0124(5) Uani 1 1 d .
H22 H 0.1352 0.4784 0.5321 0.015 Uiso 1 1 calc R
C23 C 0.01539(17) 0.3908(5) 0.54937(11) 0.0126(6) Uani 1 1 d .
H23 H -0.0151 0.5203 0.5343 0.015 Uiso 1 1 calc R
C24 C -0.02815(16) 0.2258(5) 0.57258(10) 0.0128(5) Uani 1 1 d .
C25 C 0.01434(17) 0.0343(5) 0.59430(11) 0.0134(5) Uani 1 1 d .
H25 H -0.0170 -0.0790 0.6098 0.016 Uiso 1 1 calc R
C26 C 0.10343(17) 0.0107(5) 0.59311(10) 0.0116(5) Uani 1 1 d .
H26 H 0.1333 -0.1203 0.6077 0.014 Uiso 1 1 calc R
C27 C 0.83421(16) 0.5163(5) 0.99415(10) 0.0109(5) Uani 1 1 d .
C28 C 0.80679(16) 0.5039(5) 1.08958(10) 0.0103(5) Uani 1 1 d .
C29 C 0.76560(17) 0.6968(5) 1.08417(10) 0.0122(5) Uani 1 1 d .
H29 H 0.7435 0.7564 1.1156 0.015 Uiso 1 1 calc R
C30 C 0.75325(16) 0.8234(4) 1.02908(10) 0.0098(5) Uani 1 1 d .
H30 H 0.7581 0.9845 1.0388 0.012 Uiso 1 1 calc R
C31 C 0.83367(16) 0.7616(5) 1.00105(10) 0.0097(5) Uani 1 1 d .
H31 H 0.8878 0.8000 1.0294 0.012 Uiso 1 1 calc R
C32 C 0.84206(17) 0.8788(5) 0.94599(11) 0.0120(5) Uani 1 1 d .
H32A H 0.8257 1.0364 0.9485 0.014 Uiso 1 1 calc R
H32B H 0.8010 0.8111 0.9139 0.014 Uiso 1 1 calc R
C33 C 0.93703(17) 0.8623(5) 0.93484(11) 0.0162(6) Uani 1 1 d .
H33A H 0.9781 0.9209 0.9683 0.019 Uiso 1 1 calc R
H33B H 0.9518 0.7047 0.9303 0.019 Uiso 1 1 calc R
C34 C 0.95021(17) 0.9884(5) 0.88224(11) 0.0150(6) Uani 1 1 d .
C35 C 0.91200(18) 0.8960(5) 0.82511(12) 0.0153(6) Uani 1 1 d .
C36 C 0.91313(19) 1.0285(6) 0.77733(12) 0.0211(6) Uani 1 1 d .
H36 H 0.9393 1.1711 0.7819 0.025 Uiso 1 1 calc R
C37 C 0.8765(2) 0.9542(7) 0.72337(13) 0.0294(8) Uani 1 1 d .
H37 H 0.8771 1.0461 0.6911 0.035 Uiso 1 1 calc R
C38 C 0.8391(2) 0.7465(7) 0.71649(13) 0.0291(8) Uani 1 1 d .
H38 H 0.8138 0.6955 0.6795 0.035 Uiso 1 1 calc R
C39 C 0.8383(2) 0.6118(6) 0.76339(14) 0.0262(7) Uani 1 1 d .
H39 H 0.8126 0.4687 0.7585 0.031 Uiso 1 1 calc R
C40 C 0.87521(18) 0.6868(5) 0.81769(12) 0.0174(6) Uani 1 1 d .
H40 H 0.8751 0.5939 0.8498 0.021 Uiso 1 1 calc R
C41 C 0.83660(17) 0.3703(5) 1.14134(11) 0.0105(5) Uani 1 1 d .
C42 C 0.87681(17) 0.1655(5) 1.13768(11) 0.0116(5) Uani 1 1 d .
H42 H 0.8828 0.1097 1.1014 0.014 Uiso 1 1 calc R
C43 C 0.90819(17) 0.0418(5) 1.18596(11) 0.0133(5) Uani 1 1 d .
H43 H 0.9350 -0.0983 1.1830 0.016 Uiso 1 1 calc R
C44 C 0.89973(18) 0.1263(5) 1.23849(11) 0.0142(6) Uani 1 1 d .
C45 C 0.86021(19) 0.3285(5) 1.24346(11) 0.0182(6) Uani 1 1 d .
H45 H 0.8551 0.3840 1.2800 0.022 Uiso 1 1 calc R
C46 C 0.82827(18) 0.4492(5) 1.19520(11) 0.0166(6) Uani 1 1 d .
H46 H 0.8003 0.5874 1.1985 0.020 Uiso 1 1 calc R
C47 C 0.66395(16) 0.7872(5) 0.99049(10) 0.0107(5) Uani 1 1 d .
C48 C 0.62877(17) 0.9527(5) 0.95199(11) 0.0138(5) Uani 1 1 d .
H48 H 0.6611 1.0856 0.9503 0.017 Uiso 1 1 calc R
C49 C 0.54771(18) 0.9269(5) 0.91622(11) 0.0163(6) Uani 1 1 d .
H49 H 0.5247 1.0400 0.8900 0.020 Uiso 1 1 calc R
C50 C 0.50114(16) 0.7338(5) 0.91941(11) 0.0153(6) Uani 1 1 d .
C51 C 0.53401(17) 0.5661(5) 0.95649(11) 0.0150(6) Uani 1 1 d .
H51 H 0.5012 0.4337 0.9578 0.018 Uiso 1 1 calc R
C52 C 0.61578(18) 0.5925(5) 0.99202(11) 0.0135(6) Uani 1 1 d .
H52 H 0.6389 0.4771 1.0174 0.016 Uiso 1 1 calc R
O1 O 0.26897(13) 0.6138(3) 0.66028(8) 0.0168(4) Uani 1 1 d .
O2 O 0.30695(12) 0.5961(3) 0.57561(8) 0.0131(4) Uani 1 1 d .
O3 O 0.44563(14) -0.0692(4) 0.69735(9) 0.0292(6) Uani 1 1 d .
O4 O 0.83978(14) 0.4178(3) 0.95102(8) 0.0181(5) Uani 1 1 d .
O5 O 0.82765(13) 0.3961(3) 1.04135(7) 0.0124(4) Uani 1 1 d .
O6 O 0.98905(13) 1.1643(4) 0.88697(9) 0.0217(5) Uani 1 1 d .

loop_
_atom_site_aniso_label
_atom_site_aniso_U_11
_atom_site_aniso_U_22
_atom_site_aniso_U_33
_atom_site_aniso_U_23
_atom_site_aniso_U_13
_atom_site_aniso_U_12
Br1 0.02097(14) 0.01708(16) 0.02415(15) 0.00685(12) 0.01170(12) 0.00174(12)
Br2 0.00955(12) 0.02897(18) 0.01834(13) -0.00064(12) 0.00301(10) -0.00038(12)
Br3 0.01924(14) 0.02415(17) 0.01361(13) 0.00958(12) 0.00246(10) 0.00442(12)
Br4 0.01242(13) 0.03131(19) 0.02282(15) -0.00664(13) -0.00355(11) 0.00425(12)
C1 0.0089(12) 0.0105(15) 0.0153(12) -0.0011(10) 0.0018(9) -0.0013(10)
C2 0.0088(11) 0.0114(13) 0.0146(12) 0.0005(11) 0.0040(9) 0.0023(11)
C3 0.0116(12) 0.0118(14) 0.0125(11) -0.0017(11) 0.0026(9) 0.0018(11)
C4 0.0115(12) 0.0068(14) 0.0126(12) -0.0018(10) 0.0020(9) 0.0029(10)
C5 0.0080(11) 0.0075(13) 0.0144(12) -0.0005(10) 0.0017(9) -0.0006(10)
C6 0.0098(12) 0.0090(14) 0.0167(13) 0.0011(10) 0.0008(10) 0.0008(10)
C7 0.0112(12) 0.0162(15) 0.0145(12) -0.0020(11) 0.0008(9) 0.0038(11)
C8 0.0127(13) 0.0154(16) 0.0161(13) 0.0001(11) 0.0005(10) 0.0037(11)
C9 0.0105(13) 0.0165(16) 0.0099(12) 0.0003(11) 0.0010(10) -0.0010(11)
C10 0.0152(14) 0.0184(16) 0.0150(13) 0.0005(11) 0.0038(10) 0.0017(11)
C11 0.0228(15) 0.0206(17) 0.0155(14) -0.0008(12) 0.0037(11) -0.0057(13)
C12 0.0151(13) 0.033(2) 0.0146(13) 0.0041(13) 0.0002(10) -0.0035(13)
C13 0.0150(14) 0.0268(18) 0.0234(15) 0.0014(14) 0.0003(11) 0.0059(13)
C14 0.0161(13) 0.0183(18) 0.0164(13) -0.0008(11) -0.0003(10) 0.0051(12)
C15 0.0091(12) 0.0111(14) 0.0187(13) 0.0035(10) 0.0058(10) 0.0035(10)
C16 0.0107(12) 0.0115(15) 0.0198(13) 0.0020(11) 0.0033(10) 0.0010(11)
C17 0.0107(13) 0.0092(15) 0.0259(14) 0.0031(11) 0.0044(11) 0.0001(10)
C18 0.0143(14) 0.0171(16) 0.0220(15) 0.0076(12) 0.0081(11) 0.0044(11)
C19 0.0227(16) 0.0192(17) 0.0183(14) 0.0012(12) 0.0103(12) 0.0015(12)
C20 0.0184(14) 0.0140(16) 0.0209(14) -0.0015(12) 0.0080(11) -0.0016(12)
C21 0.0101(12) 0.0109(14) 0.0098(11) -0.0032(10) 0.0017(9) -0.0027(10)
C22 0.0115(13) 0.0114(14) 0.0154(13) -0.0011(11) 0.0052(10) -0.0027(11)
C23 0.0110(13) 0.0164(15) 0.0095(12) -0.0003(10) -0.0006(9) 0.0007(11)
C24 0.0101(11) 0.0189(16) 0.0103(11) -0.0038(11) 0.0045(9) -0.0006(11)
C25 0.0145(13) 0.0148(14) 0.0117(12) -0.0002(11) 0.0042(10) -0.0041(11)
C26 0.0141(13) 0.0091(15) 0.0110(11) -0.0001(10) 0.0007(10) -0.0017(10)
C27 0.0087(11) 0.0140(15) 0.0097(11) 0.0038(10) 0.0011(9) -0.0010(10)
C28 0.0100(12) 0.0096(15) 0.0117(11) -0.0002(10) 0.0029(9) -0.0032(10)
C29 0.0136(12) 0.0123(14) 0.0105(11) -0.0008(11) 0.0019(9) -0.0001(11)
C30 0.0123(12) 0.0049(13) 0.0123(12) 0.0025(10) 0.0023(10) 0.0007(10)
C31 0.0096(11) 0.0077(13) 0.0114(11) 0.0004(10) 0.0010(9) -0.0007(10)
C32 0.0133(13) 0.0089(14) 0.0138(12) 0.0028(10) 0.0025(10) -0.0009(10)
C33 0.0106(13) 0.0218(17) 0.0155(13) 0.0068(12) 0.0005(10) -0.0005(11)
C34 0.0105(12) 0.0154(16) 0.0202(13) 0.0025(12) 0.0059(10) 0.0026(11)
C35 0.0121(13) 0.0180(16) 0.0178(13) 0.0033(11) 0.0080(10) 0.0045(11)
C36 0.0190(14) 0.0228(17) 0.0218(14) 0.0084(13) 0.0042(11) 0.0000(13)
C37 0.0282(17) 0.042(2) 0.0181(14) 0.0086(15) 0.0058(12) 0.0004(16)
C38 0.0306(17) 0.038(2) 0.0188(15) -0.0072(15) 0.0039(12) 0.0023(16)
C39 0.0255(17) 0.0220(18) 0.0320(18) -0.0052(14) 0.0078(13) 0.0030(14)
C40 0.0166(14) 0.0134(15) 0.0232(14) 0.0016(12) 0.0061(11) 0.0051(12)
C41 0.0095(12) 0.0114(14) 0.0107(12) 0.0025(10) 0.0017(9) -0.0019(10)
C42 0.0126(13) 0.0110(15) 0.0107(12) 0.0007(10) 0.0007(9) -0.0012(10)
C43 0.0142(13) 0.0112(13) 0.0142(12) 0.0044(11) 0.0015(10) 0.0007(11)
C44 0.0123(13) 0.0184(15) 0.0109(12) 0.0079(11) -0.0003(10) -0.0002(11)
C45 0.0213(15) 0.0245(18) 0.0096(12) 0.0017(11) 0.0047(11) 0.0065(12)
C46 0.0194(14) 0.0155(15) 0.0153(13) 0.0006(12) 0.0040(10) 0.0072(12)
C47 0.0101(12) 0.0119(14) 0.0103(11) 0.0001(10) 0.0023(9) 0.0024(10)
C48 0.0144(13) 0.0121(14) 0.0159(12) 0.0040(11) 0.0059(10) 0.0017(11)
C49 0.0169(14) 0.0187(17) 0.0130(13) 0.0050(11) 0.0024(10) 0.0058(12)
C50 0.0090(12) 0.0242(18) 0.0119(12) -0.0051(11) -0.0003(9) 0.0014(11)
C51 0.0125(13) 0.0148(15) 0.0188(13) -0.0019(11) 0.0056(10) -0.0015(11)
C52 0.0137(13) 0.0131(15) 0.0135(13) 0.0024(10) 0.0018(10) 0.0018(11)
O1 0.0218(11) 0.0095(10) 0.0196(10) -0.0024(8) 0.0053(8) -0.0012(8)
O2 0.0177(10) 0.0071(10) 0.0158(9) -0.0009(7) 0.0062(7) -0.0002(8)
O3 0.0199(11) 0.0286(15) 0.0349(13) -0.0178(11) -0.0066(9) 0.0101(10)
O4 0.0337(12) 0.0106(11) 0.0109(9) -0.0007(8) 0.0060(8) 0.0009(9)
O5 0.0212(10) 0.0078(10) 0.0086(8) 0.0010(7) 0.0041(7) 0.0011(8)
O6 0.0198(11) 0.0227(13) 0.0235(11) 0.0004(9) 0.0066(8) -0.0069(9)

loop_
_atom_type_symbol
_atom_type_description
_atom_type_scat_dispersion_real
_atom_type_scat_dispersion_imag
_atom_type_scat_source
C C 0.0033 0.0016 'International Tables Vol C Tables 4.2.6.8 and 6.1.1.4'
H H 0.0000 0.0000 'International Tables Vol C Tables 4.2.6.8 and 6.1.1.4'
O O 0.0106 0.0060 'International Tables Vol C Tables 4.2.6.8 and 6.1.1.4'
Br Br -0.2901 2.4595 'International Tables Vol C Tables 4.2.6.8 and 6.1.1.4'

loop_
_geom_angle_atom_site_label_1
_geom_angle_atom_site_label_2
_geom_angle_atom_site_label_3
_geom_angle
O1 C1 O2 117.5(3)
O1 C1 C5 127.1(2)
O2 C1 C5 115.4(2)
C3 C2 O2 120.8(2)
C3 C2 C15 129.1(3)
O2 C2 C15 110.0(2)
C2 C3 C4 121.2(2)
C2 C3 H3 119.4
C4 C3 H3 119.4
C3 C4 C21 113.9(2)
C3 C4 C5 106.0(2)
C21 C4 C5 112.4(2)
C3 C4 H4 108.1
C21 C4 H4 108.1
C5 C4 H4 108.1
C1 C5 C6 111.5(2)
C1 C5 C4 107.5(2)
C6 C5 C4 116.7(2)
C1 C5 H5 106.9
C6 C5 H5 106.9
C4 C5 H5 106.9
C5 C6 C7 111.5(2)
C5 C6 H6A 109.3
C7 C6 H6A 109.3
C5 C6 H6B 109.3
C7 C6 H6B 109.3
H6A C6 H6B 108.0
C8 C7 C6 112.6(2)
C8 C7 H7A 109.1
C6 C7 H7A 109.1
C8 C7 H7B 109.1
C6 C7 H7B 109.1
H7A C7 H7B 107.8
O3 C8 C9 120.3(3)
O3 C8 C7 120.8(2)
C9 C8 C7 118.8(2)
C10 C9 C14 119.0(2)
C10 C9 C8 123.9(3)
C14 C9 C8 117.0(3)
C9 C10 C11 120.9(3)
C9 C10 H10 119.6
C11 C10 H10 119.6
C12 C11 C10 119.9(3)
C12 C11 H11 120.0
C10 C11 H11 120.0
C11 C12 C13 120.0(3)
C11 C12 H12 120.0
C13 C12 H12 120.0
C14 C13 C12 119.9(3)
C14 C13 H13 120.1
C12 C13 H13 120.1
C13 C14 C9 120.3(3)
C13 C14 H14 119.8
C9 C14 H14 119.8
C16 C15 C20 118.7(3)
C16 C15 C2 119.8(3)
C20 C15 C2 121.5(3)
C15 C16 C17 120.8(3)
C15 C16 H16 119.6
C17 C16 H16 119.6
C18 C17 C16 119.4(3)
C18 C17 H17 120.3
C16 C17 H17 120.3
C17 C18 C19 121.0(3)
C17 C18 Br1 117.9(2)
C19 C18 Br1 121.1(2)
C18 C19 C20 119.4(3)
C18 C19 H19 120.3
C20 C19 H19 120.3
C19 C20 C15 120.8(3)
C19 C20 H20 119.6
C15 C20 H20 119.6
C26 C21 C22 118.7(2)
C26 C21 C4 119.9(2)
C22 C21 C4 121.4(2)
C23 C22 C21 120.8(3)
C23 C22 H22 119.6
C21 C22 H22 119.6
C24 C23 C22 119.0(3)
C24 C23 H23 120.5
C22 C23 H23 120.5
C23 C24 C25 121.8(2)
C23 C24 Br2 118.8(2)
C25 C24 Br2 119.4(2)
C24 C25 C26 118.8(3)
C24 C25 H25 120.6
C26 C25 H25 120.6
C25 C26 C21 120.9(3)
C25 C26 H26 119.6
C21 C26 H26 119.6
O4 C27 O5 118.1(3)
O4 C27 C31 126.0(2)
O5 C27 C31 115.9(2)
C29 C28 O5 120.3(2)
C29 C28 C41 129.4(2)
O5 C28 C41 110.3(2)
C28 C29 C30 121.1(2)
C28 C29 H29 119.4
C30 C29 H29 119.4
C29 C30 C47 114.3(2)
C29 C30 C31 105.6(2)
C47 C30 C31 114.0(2)
C29 C30 H30 107.5
C47 C30 H30 107.5
C31 C30 H30 107.5
C27 C31 C32 111.4(2)
C27 C31 C30 107.9(2)
C32 C31 C30 117.3(2)
C27 C31 H31 106.5
C32 C31 H31 106.5
C30 C31 H31 106.5
C31 C32 C33 110.6(2)
C31 C32 H32A 109.5
C33 C32 H32A 109.5
C31 C32 H32B 109.5
C33 C32 H32B 109.5
H32A C32 H32B 108.1
C34 C33 C32 112.7(2)
C34 C33 H33A 109.0
C32 C33 H33A 109.0
C34 C33 H33B 109.0
C32 C33 H33B 109.0
H33A C33 H33B 107.8
O6 C34 C35 121.2(3)
O6 C34 C33 120.1(3)
C35 C34 C33 118.7(3)
C40 C35 C36 119.0(3)
C40 C35 C34 122.9(3)
C36 C35 C34 118.1(3)
C37 C36 C35 120.7(3)
C37 C36 H36 119.6
C35 C36 H36 119.6
C38 C37 C36 119.8(3)
C38 C37 H37 120.1
C36 C37 H37 120.1
C37 C38 C39 120.2(3)
C37 C38 H38 119.9
C39 C38 H38 119.9
C38 C39 C40 119.9(3)
C38 C39 H39 120.1
C40 C39 H39 120.1
C35 C40 C39 120.3(3)
C35 C40 H40 119.8
C39 C40 H40 119.8
C42 C41 C46 118.4(2)
C42 C41 C28 120.5(2)
C46 C41 C28 121.0(3)
C43 C42 C41 121.3(3)
C43 C42 H42 119.4
C41 C42 H42 119.4
C44 C43 C42 118.6(3)
C44 C43 H43 120.7
C42 C43 H43 120.7
C45 C44 C43 121.4(2)
C45 C44 Br3 119.5(2)
C43 C44 Br3 119.1(2)
C46 C45 C44 119.6(3)
C46 C45 H45 120.2
C44 C45 H45 120.2
C45 C46 C41 120.6(3)
C45 C46 H46 119.7
C41 C46 H46 119.7
C52 C47 C48 118.4(2)
C52 C47 C30 122.0(2)
C48 C47 C30 119.5(3)
C49 C48 C47 121.5(3)
C49 C48 H48 119.3
C47 C48 H48 119.3
C50 C49 C48 118.7(3)
C50 C49 H49 120.7
C48 C49 H49 120.7
C49 C50 C51 121.6(2)
C49 C50 Br4 118.9(2)
C51 C50 Br4 119.5(2)
C50 C51 C52 119.4(3)
C50 C51 H51 120.3
C52 C51 H51 120.3
C51 C52 C47 120.4(3)
C51 C52 H52 119.8
C47 C52 H52 119.8
C1 O2 C2 119.5(2)
C27 O5 C28 119.4(2)

loop_
_geom_bond_atom_site_label_1
_geom_bond_atom_site_label_2
_geom_bond_distance
Br1 C18 1.900(3)
Br2 C24 1.906(3)
Br3 C44 1.895(3)
Br4 C50 1.906(2)
C1 O1 1.201(3)
C1 O2 1.376(3)
C1 C5 1.493(4)
C2 C3 1.323(4)
C2 O2 1.401(3)
C2 C15 1.476(4)
C3 C4 1.506(4)
C3 H3 0.9500
C4 C21 1.523(4)
C4 C5 1.554(3)
C4 H4 1.0000
C5 C6 1.522(4)
C5 H5 1.0000
C6 C7 1.531(3)
C6 H6A 0.9900
C6 H6B 0.9900
C7 C8 1.517(4)
C7 H7A 0.9900
C7 H7B 0.9900
C8 O3 1.204(4)
C8 C9 1.496(4)
C9 C10 1.384(4)
C9 C14 1.400(4)
C10 C11 1.384(4)
C10 H10 0.9500
C11 C12 1.383(4)
C11 H11 0.9500
C12 C13 1.391(5)
C12 H12 0.9500
C13 C14 1.386(4)
C13 H13 0.9500
C14 H14 0.9500
C15 C16 1.390(4)
C15 C20 1.395(4)
C16 C17 1.392(4)
C16 H16 0.9500
C17 C18 1.376(4)
C17 H17 0.9500
C18 C19 1.384(4)
C19 C20 1.385(4)
C19 H19 0.9500
C20 H20 0.9500
C21 C26 1.393(4)
C21 C22 1.393(4)
C22 C23 1.387(4)
C22 H22 0.9500
C23 C24 1.373(4)
C23 H23 0.9500
C24 C25 1.383(4)
C25 C26 1.385(4)
C25 H25 0.9500
C26 H26 0.9500
C27 O4 1.206(3)
C27 O5 1.360(3)
C27 C31 1.492(4)
C28 C29 1.323(4)
C28 O5 1.409(3)
C28 C41 1.477(3)
C29 C30 1.503(3)
C29 H29 0.9500
C30 C47 1.526(3)
C30 C31 1.556(4)
C30 H30 1.0000
C31 C32 1.519(4)
C31 H31 1.0000
C32 C33 1.536(4)
C32 H32A 0.9900
C32 H32B 0.9900
C33 C34 1.513(4)
C33 H33A 0.9900
C33 H33B 0.9900
C34 O6 1.215(4)
C34 C35 1.492(4)
C35 C40 1.384(4)
C35 C36 1.396(4)
C36 C37 1.384(4)
C36 H36 0.9500
C37 C38 1.378(6)
C37 H37 0.9500
C38 C39 1.386(5)
C38 H38 0.9500
C39 C40 1.393(4)
C39 H39 0.9500
C40 H40 0.9500
C41 C42 1.394(4)
C41 C46 1.398(4)
C42 C43 1.385(4)
C42 H42 0.9500
C43 C44 1.382(4)
C43 H43 0.9500
C44 C45 1.380(4)
C45 C46 1.377(4)
C45 H45 0.9500
C46 H46 0.9500
C47 C52 1.395(4)
C47 C48 1.399(4)
C48 C49 1.387(4)
C48 H48 0.9500
C49 C50 1.379(4)
C49 H49 0.9500
C50 C51 1.380(4)
C51 C52 1.394(4)
C51 H51 0.9500
C52 H52 0.9500
